data_7057935
loop_
_publ_author_name
'Das, Debarati'
'Roy, Sandipan'
'Biradha, Kumar'

_publ_section_title
;
 Crystal engineering with isosteric triether and triamine linked aromatic
 tri-carboxylic acids: iso-structurality and synthon interplay in their
 co-crystals and salts with bis(pyridyl) derivatives
;
_journal_issue 24
_journal_name_full 'New Journal of Chemistry'
_journal_page_first 19953
_journal_paper_doi 10.1039/C8NJ04600J
_journal_volume 42
_journal_year 2018
_chemical_formula_sum 'C27 H18 O9'
_chemical_formula_weight 486.41
_space_group_crystal_system monoclinic
_space_group_IT_number 14
_space_group_name_Hall '-P 2yn'
_space_group_name_H-M_alt 'P 1 21/n 1'
_symmetry_space_group_name_Hall '-P 2yn'
_symmetry_space_group_name_H-M 'P 1 21/n 1'
_atom_sites_solution_hydrogens geom
_audit_creation_method SHELXL-2014/7
_audit_update_record
;
2018-09-10 deposited with the CCDC.
2018-11-06 downloaded from the CCDC.
;
_cell_angle_alpha 90
_cell_angle_beta 93.341(4)
_cell_angle_gamma 90
_cell_formula_units_Z 8
_cell_length_a 12.2928(16)
_cell_length_b 13.0408(15)
_cell_length_c 27.679(4)
_cell_measurement_reflns_used 17958
_cell_measurement_temperature 150(2)
_cell_measurement_theta_max 25.996
_cell_measurement_theta_min 2.766
_cell_volume 4429.6(10)
_computing_structure_refinement 'SHELXL-2014/7 (Sheldrick, 2014)'
_diffrn_ambient_temperature 150(2)
_diffrn_measured_fraction_theta_full 0.953
_diffrn_measured_fraction_theta_max 0.952
_diffrn_measurement_device_type 'Bruker APEX-2 CCD'
_diffrn_measurement_method hemisphere
_diffrn_radiation_type MoK\a
_diffrn_radiation_wavelength 0.71073
_diffrn_reflns_av_R_equivalents 0.0260
_diffrn_reflns_av_unetI/netI 0.0446
_diffrn_reflns_Laue_measured_fraction_full 0.953
_diffrn_reflns_Laue_measured_fraction_max 0.952
_diffrn_reflns_limit_h_max 12
_diffrn_reflns_limit_h_min -15
_diffrn_reflns_limit_k_max 13
_diffrn_reflns_limit_k_min -15
_diffrn_reflns_limit_l_max 31
_diffrn_reflns_limit_l_min -34
_diffrn_reflns_number 17958
_diffrn_reflns_point_group_measured_fraction_full 0.953
_diffrn_reflns_point_group_measured_fraction_max 0.952
_diffrn_reflns_theta_full 25.242
_diffrn_reflns_theta_max 25.996
_diffrn_reflns_theta_min 2.766
_exptl_absorpt_coefficient_mu 0.111
_exptl_absorpt_process_details SADABS
_exptl_crystal_colour white
_exptl_crystal_density_diffrn 1.459
_exptl_crystal_description needle
_exptl_crystal_F_000 2016
_exptl_crystal_size_max 0.32
_exptl_crystal_size_mid 0.25
_exptl_crystal_size_min 0.22
_refine_diff_density_max 0.442
_refine_diff_density_min -0.530
_refine_diff_density_rms 0.104
_refine_ls_extinction_method none
_refine_ls_goodness_of_fit_ref 0.991
_refine_ls_hydrogen_treatment constr
_refine_ls_matrix_type full
_refine_ls_number_parameters 649
_refine_ls_number_reflns 8280
_refine_ls_number_restraints 0
_refine_ls_restrained_S_all 0.991
_refine_ls_R_factor_all 0.0966
_refine_ls_R_factor_gt 0.0557
_refine_ls_shift/su_max 0.000
_refine_ls_shift/su_mean 0.000
_refine_ls_structure_factor_coef Fsqd
_refine_ls_weighting_details 'w=1/[\s^2^(Fo^2^)+(0.1876P)^2^] where P=(Fo^2^+2Fc^2^)/3'
_refine_ls_weighting_scheme calc
_refine_ls_wR_factor_gt 0.1776
_refine_ls_wR_factor_ref 0.2459
_reflns_Friedel_coverage 0.000
_reflns_number_gt 5627
_reflns_number_total 8280
_reflns_threshold_expression 'I > 2\s(I)'
_cod_data_source_file c8nj04600j2.cif
_cod_data_source_block 1
_cod_depositor_comments 'Adding full bibliography for 7057935--7057944.cif.'
_cod_database_code 7057935
_shelx_shelxl_version_number 2014/7
_shelx_space_group_comment
;
The symmetry employed for this shelxl refinement is uniquely defined
by the following loop, which should always be used as a source of
symmetry information in preference to the above space-group names.
They are only intended as comments.
;

loop_
_space_group_symop_operation_xyz
'x, y, z'
'-x+1/2, y+1/2, -z+1/2'
'-x, -y, -z'
'x-1/2, -y-1/2, z-1/2'

loop_
_atom_site_label
_atom_site_type_symbol
_atom_site_fract_x
_atom_site_fract_y
_atom_site_fract_z
_atom_site_U_iso_or_equiv
_atom_site_adp_type
_atom_site_occupancy
_atom_site_site_symmetry_order
_atom_site_calc_flag
_atom_site_refinement_flags_posn
_atom_site_refinement_flags_adp
O2 O 0.44275(17) 0.77257(16) 0.26897(8) 0.0379(6) Uani 1 1 d . .
O5 O 0.23523(17) 0.51287(15) 0.18662(8) 0.0363(5) Uani 1 1 d . .
O26 O 0.60176(17) 0.57651(17) 0.46846(7) 0.0393(6) Uani 1 1 d . .
H26O H 0.6430 0.5585 0.4922 0.059 Uiso 1 1 calc R U
O25 O 0.76034(18) 0.60543(19) 0.43622(8) 0.0458(6) Uani 1 1 d . .
C10 C 0.5974(2) 0.6392(2) 0.38906(10) 0.0292(7) Uani 1 1 d . .
C7 C 0.4894(2) 0.7191(2) 0.30772(10) 0.0293(7) Uani 1 1 d . .
C22 C -0.1425(2) 0.8683(2) 0.11662(11) 0.0312(7) Uani 1 1 d . .
H22 H -0.2170 0.8839 0.1206 0.037 Uiso 1 1 calc R U
C20 C 0.0409(2) 0.8548(2) 0.14864(11) 0.0295(7) Uani 1 1 d . .
O30 O -0.20554(18) 0.4284(2) 0.06501(8) 0.0495(7) Uani 1 1 d . .
C2 C 0.3482(2) 0.7389(2) 0.24474(10) 0.0286(7) Uani 1 1 d . .
C23 C -0.1100(2) 0.8355(2) 0.07249(10) 0.0297(7) Uani 1 1 d . .
C4 C 0.1685(2) 0.6883(2) 0.18538(9) 0.0255(6) Uani 1 1 d . .
H4 H 0.1063 0.6709 0.1650 0.031 Uiso 1 1 calc R U
C1 C 0.2750(2) 0.8148(2) 0.23031(10) 0.0309(7) Uani 1 1 d . .
H1 H 0.2855 0.8836 0.2409 0.037 Uiso 1 1 calc R U
C24 C -0.0007(2) 0.8155(2) 0.06618(10) 0.0336(7) Uani 1 1 d . .
H24 H 0.0215 0.7946 0.0354 0.040 Uiso 1 1 calc R U
C3 C 0.3333(2) 0.6376(2) 0.23119(10) 0.0285(7) Uani 1 1 d . .
H3 H 0.3831 0.5860 0.2423 0.034 Uiso 1 1 calc R U
C5 C 0.1868(2) 0.7886(2) 0.20037(10) 0.0273(6) Uani 1 1 d . .
C54 C 0.6601(3) 0.6050(2) 0.43320(11) 0.0334(7) Uani 1 1 d . .
C9 C 0.4847(2) 0.6449(2) 0.38600(11) 0.0318(7) Uani 1 1 d . .
H9 H 0.4447 0.6214 0.4122 0.038 Uiso 1 1 calc R U
C11 C 0.6016(2) 0.7116(2) 0.30962(11) 0.0327(7) Uani 1 1 d . .
H11 H 0.6412 0.7341 0.2831 0.039 Uiso 1 1 calc R U
C52 C -0.1900(3) 0.8222(2) 0.03089(11) 0.0334(7) Uani 1 1 d . .
C12 C 0.6551(2) 0.6714(2) 0.34998(11) 0.0327(7) Uani 1 1 d . .
H12 H 0.7322 0.6654 0.3514 0.039 Uiso 1 1 calc R U
C6 C 0.2433(2) 0.6141(2) 0.20088(10) 0.0283(7) Uani 1 1 d . .
C19 C 0.0753(3) 0.8259(2) 0.10421(11) 0.0336(7) Uani 1 1 d . .
H19 H 0.1503 0.8134 0.0999 0.040 Uiso 1 1 calc R U
C21 C -0.0669(2) 0.8786(2) 0.15503(11) 0.0319(7) Uani 1 1 d . .
H21 H -0.0886 0.9017 0.1856 0.038 Uiso 1 1 calc R U
C18 C -0.0403(3) 0.4585(2) 0.13647(11) 0.0345(7) Uani 1 1 d . .
H18 H -0.1131 0.4591 0.1462 0.041 Uiso 1 1 calc R U
C15 C 0.1722(3) 0.4580(2) 0.10819(12) 0.0379(8) Uani 1 1 d . .
H15 H 0.2453 0.4582 0.0987 0.046 Uiso 1 1 calc R U
C17 C -0.0187(3) 0.4319(2) 0.08971(11) 0.0331(7) Uani 1 1 d . .
C53 C -0.1107(3) 0.4071(2) 0.05480(11) 0.0354(7) Uani 1 1 d . .
C14 C 0.0447(3) 0.4842(2) 0.16898(11) 0.0350(7) Uani 1 1 d . .
H14 H 0.0307 0.5005 0.2015 0.042 Uiso 1 1 calc R U
C13 C 0.1485(2) 0.4861(2) 0.15451(11) 0.0310(7) Uani 1 1 d . .
C8 C 0.4302(2) 0.6845(2) 0.34513(11) 0.0334(7) Uani 1 1 d . .
H8 H 0.3529 0.6878 0.3429 0.040 Uiso 1 1 calc R U
C16 C 0.0882(3) 0.4298(2) 0.07606(12) 0.0409(8) Uani 1 1 d . .
H16 H 0.1033 0.4088 0.0443 0.049 Uiso 1 1 calc R U
O16 O 0.28558(18) 0.23888(18) 0.08150(8) 0.0410(6) Uani 1 1 d . .
O6 O 0.68971(18) 0.72444(14) 0.17350(8) 0.0356(5) Uani 1 1 d . .
O9 O 0.66105(17) 0.37890(15) 0.23197(7) 0.0360(5) Uani 1 1 d . .
O15 O 0.42757(19) 0.22696(18) 0.03531(8) 0.0433(6) Uani 1 1 d . .
O21 O 1.11315(17) 0.43209(18) 0.48426(8) 0.0429(6) Uani 1 1 d . .
H21A H 1.1527 0.4183 0.5092 0.064 Uiso 1 1 calc R U
C27 C 0.8671(2) 0.5731(2) 0.25345(10) 0.0268(6) Uani 1 1 d . .
C36 C 1.0111(2) 0.5495(2) 0.31732(10) 0.0265(6) Uani 1 1 d . .
C32 C 1.0011(2) 0.4961(2) 0.39882(11) 0.0306(7) Uani 1 1 d . .
H32 H 0.9591 0.4785 0.4254 0.037 Uiso 1 1 calc R U
C40 C 0.4579(2) 0.2858(2) 0.11562(10) 0.0297(7) Uani 1 1 d . .
C46 C 0.4373(2) 0.6692(2) 0.07142(10) 0.0312(7) Uani 1 1 d . .
C33 C 1.1136(2) 0.4919(2) 0.40419(10) 0.0294(7) Uani 1 1 d . .
C29 C 0.7287(2) 0.6408(2) 0.19986(10) 0.0273(6) Uani 1 1 d . .
C28 C 0.8273(2) 0.6530(2) 0.22547(10) 0.0288(7) Uani 1 1 d . .
H28 H 0.8668 0.7154 0.2238 0.035 Uiso 1 1 calc R U
C35 C 1.1241(2) 0.5448(2) 0.32160(10) 0.0286(6) Uani 1 1 d . .
H35 H 1.1657 0.5615 0.2948 0.034 Uiso 1 1 calc R U
C34 C 1.1749(2) 0.5158(2) 0.36487(10) 0.0297(7) Uani 1 1 d . .
H34 H 1.2522 0.5119 0.3681 0.036 Uiso 1 1 calc R U
C31 C 0.9487(2) 0.5253(2) 0.35560(10) 0.0295(7) Uani 1 1 d . .
H31 H 0.8714 0.5287 0.3522 0.035 Uiso 1 1 calc R U
C43 C 0.6055(2) 0.7050(2) 0.13903(10) 0.0297(7) Uani 1 1 d . .
C38 C 0.4836(3) 0.3366(2) 0.19893(11) 0.0347(7) Uani 1 1 d . .
H38 H 0.4551 0.3484 0.2296 0.042 Uiso 1 1 calc R U
C48 C 0.5062(3) 0.7484(2) 0.14551(11) 0.0341(7) Uani 1 1 d . .
H48 H 0.4957 0.7905 0.1729 0.041 Uiso 1 1 calc R U
C47 C 0.4212(2) 0.7300(2) 0.11156(11) 0.0319(7) Uani 1 1 d . .
H47 H 0.3516 0.7592 0.1158 0.038 Uiso 1 1 calc R U
C50 C 0.3850(3) 0.2489(2) 0.07551(11) 0.0319(7) Uani 1 1 d . .
C45 C 0.5398(3) 0.6273(2) 0.06553(11) 0.0372(8) Uani 1 1 d . .
H45 H 0.5515 0.5861 0.0380 0.045 Uiso 1 1 calc R U
C44 C 0.6237(3) 0.6450(2) 0.09914(11) 0.0361(7) Uani 1 1 d . .
H44 H 0.6936 0.6164 0.0951 0.043 Uiso 1 1 calc R U
C25 C 0.7155(2) 0.4715(2) 0.22932(10) 0.0300(7) Uani 1 1 d . .
C30 C 0.6707(2) 0.5507(2) 0.20192(10) 0.0292(7) Uani 1 1 d . .
H30 H 0.6018 0.5434 0.1849 0.035 Uiso 1 1 calc R U
C26 C 0.8135(2) 0.4797(2) 0.25563(10) 0.0290(7) Uani 1 1 d . .
H26 H 0.8430 0.4243 0.2744 0.035 Uiso 1 1 calc R U
C37 C 0.5923(2) 0.3519(2) 0.19224(10) 0.0298(7) Uani 1 1 d . .
C41 C 0.5680(3) 0.3027(2) 0.10966(12) 0.0363(7) Uani 1 1 d . .
H41 H 0.5971 0.2901 0.0792 0.044 Uiso 1 1 calc R U
C39 C 0.4169(2) 0.3038(2) 0.16029(11) 0.0311(7) Uani 1 1 d . .
H39 H 0.3415 0.2934 0.1644 0.037 Uiso 1 1 calc R U
C42 C 0.6344(3) 0.3372(2) 0.14752(12) 0.0362(7) Uani 1 1 d . .
H42 H 0.7090 0.3511 0.1431 0.043 Uiso 1 1 calc R U
C69 C 1.1738(2) 0.4651(2) 0.45036(10) 0.0302(7) Uani 1 1 d . .
C49 C 0.3455(3) 0.6498(2) 0.03616(12) 0.0367(7) Uani 1 1 d . .
O36 O -0.15082(18) 0.7888(2) -0.00855(8) 0.0488(7) Uani 1 1 d . .
O29 O 0.25427(19) 0.6894(2) 0.04194(9) 0.0529(7) Uani 1 1 d . .
O31 O -0.0876(2) 0.3663(2) 0.01464(9) 0.0589(8) Uani 1 1 d . .
O28 O 0.36328(19) 0.58979(19) 0.00085(8) 0.0482(6) Uani 1 1 d . .
O22 O 1.27237(17) 0.47500(18) 0.45550(7) 0.0401(6) Uani 1 1 d . .
O35 O -0.28851(17) 0.84148(17) 0.03411(8) 0.0400(6) Uani 1 1 d . .
O18 O 0.11482(16) 0.86724(15) 0.18786(7) 0.0329(5) Uani 1 1 d . .
O19 O 0.97066(16) 0.58911(16) 0.27360(7) 0.0329(5) Uani 1 1 d . .

loop_
_atom_site_aniso_label
_atom_site_aniso_U_11
_atom_site_aniso_U_22
_atom_site_aniso_U_33
_atom_site_aniso_U_23
_atom_site_aniso_U_13
_atom_site_aniso_U_12
O2 0.0381(13) 0.0366(12) 0.0366(12) 0.0092(9) -0.0179(9) -0.0085(10)
O5 0.0383(13) 0.0266(11) 0.0419(13) -0.0037(9) -0.0154(10) 0.0038(9)
O26 0.0406(13) 0.0539(15) 0.0226(11) 0.0061(9) -0.0062(9) 0.0051(11)
O25 0.0335(13) 0.0655(16) 0.0366(13) 0.0105(11) -0.0134(10) 0.0054(11)
C10 0.0314(17) 0.0291(16) 0.0267(15) -0.0039(12) -0.0030(12) 0.0048(13)
C7 0.0372(17) 0.0236(15) 0.0255(15) -0.0018(11) -0.0111(12) -0.0019(13)
C22 0.0322(17) 0.0276(16) 0.0333(16) 0.0031(12) -0.0021(12) 0.0037(13)
C20 0.0317(16) 0.0218(15) 0.0337(16) 0.0025(12) -0.0073(12) 0.0006(12)
O30 0.0349(14) 0.0742(18) 0.0384(13) -0.0105(12) -0.0052(10) -0.0020(12)
C2 0.0290(16) 0.0339(16) 0.0221(14) 0.0051(12) -0.0054(11) -0.0061(13)
C23 0.0318(17) 0.0293(16) 0.0274(15) 0.0034(12) -0.0026(12) -0.0005(13)
C4 0.0219(14) 0.0338(16) 0.0202(14) -0.0010(11) -0.0029(10) -0.0030(12)
C1 0.0401(18) 0.0260(16) 0.0259(15) 0.0027(12) -0.0057(12) -0.0026(13)
C24 0.0355(18) 0.0423(18) 0.0230(15) 0.0012(13) 0.0012(12) 0.0032(14)
C3 0.0298(16) 0.0301(16) 0.0251(15) 0.0049(12) -0.0033(12) -0.0006(13)
C5 0.0320(16) 0.0264(16) 0.0232(14) 0.0017(11) -0.0003(11) 0.0029(13)
C54 0.0369(19) 0.0326(17) 0.0301(16) -0.0019(13) -0.0038(13) 0.0046(14)
C9 0.0338(17) 0.0347(17) 0.0266(15) 0.0022(12) -0.0028(12) 0.0018(13)
C11 0.0350(17) 0.0357(17) 0.0268(15) 0.0015(12) -0.0039(12) -0.0026(14)
C52 0.0352(18) 0.0345(17) 0.0296(16) 0.0014(13) -0.0057(13) -0.0002(14)
C12 0.0276(16) 0.0355(17) 0.0346(17) 0.0002(13) -0.0025(13) 0.0050(13)
C6 0.0342(17) 0.0260(16) 0.0240(14) -0.0012(11) -0.0036(12) -0.0016(13)
C19 0.0295(17) 0.0373(18) 0.0336(17) 0.0014(13) -0.0011(13) 0.0037(13)
C21 0.0353(18) 0.0260(16) 0.0342(17) -0.0003(12) 0.0001(13) 0.0018(13)
C18 0.0350(18) 0.0343(17) 0.0334(17) 0.0016(13) -0.0060(13) -0.0044(14)
C15 0.0310(17) 0.0373(18) 0.0447(19) -0.0051(14) -0.0046(14) 0.0073(14)
C17 0.0403(19) 0.0252(16) 0.0324(17) -0.0012(12) -0.0089(13) 0.0010(14)
C53 0.0357(18) 0.0376(18) 0.0322(17) -0.0041(13) -0.0052(13) -0.0010(14)
C14 0.0389(19) 0.0375(18) 0.0281(16) -0.0029(13) -0.0021(13) -0.0030(14)
C13 0.0324(17) 0.0211(15) 0.0380(17) -0.0004(12) -0.0102(13) 0.0035(12)
C8 0.0265(16) 0.0372(18) 0.0353(17) 0.0031(13) -0.0076(13) -0.0017(13)
C16 0.048(2) 0.042(2) 0.0324(17) -0.0085(14) -0.0074(14) 0.0058(16)
O16 0.0355(14) 0.0536(15) 0.0324(12) -0.0044(10) -0.0114(10) -0.0029(11)
O6 0.0429(13) 0.0239(11) 0.0379(12) 0.0052(9) -0.0156(10) -0.0013(9)
O9 0.0422(13) 0.0317(12) 0.0325(12) 0.0103(9) -0.0133(9) -0.0159(10)
O15 0.0474(14) 0.0520(15) 0.0300(12) -0.0055(10) -0.0041(10) -0.0059(11)
O21 0.0392(13) 0.0600(15) 0.0285(12) 0.0085(10) -0.0069(10) 0.0003(11)
C27 0.0288(15) 0.0296(16) 0.0216(14) -0.0033(11) -0.0025(11) -0.0025(12)
C36 0.0322(16) 0.0222(14) 0.0237(14) -0.0019(11) -0.0107(12) -0.0001(12)
C32 0.0324(16) 0.0296(16) 0.0297(16) -0.0022(12) 0.0014(12) 0.0016(13)
C40 0.0358(17) 0.0243(15) 0.0282(16) 0.0020(12) -0.0059(12) 0.0005(13)
C46 0.0354(18) 0.0287(16) 0.0289(16) 0.0042(12) -0.0036(13) 0.0031(13)
C33 0.0348(17) 0.0272(16) 0.0252(15) -0.0040(11) -0.0073(12) 0.0034(13)
C29 0.0338(16) 0.0247(15) 0.0225(14) 0.0012(11) -0.0049(11) 0.0016(12)
C28 0.0342(17) 0.0245(15) 0.0270(15) -0.0021(11) -0.0044(12) -0.0052(13)
C35 0.0314(16) 0.0327(16) 0.0217(14) -0.0022(12) 0.0005(11) 0.0024(13)
C34 0.0287(16) 0.0296(16) 0.0301(16) -0.0010(12) -0.0038(12) 0.0065(13)
C31 0.0256(16) 0.0301(16) 0.0324(16) -0.0030(12) -0.0014(12) 0.0018(13)
C43 0.0357(17) 0.0220(15) 0.0300(16) 0.0077(11) -0.0093(12) -0.0028(13)
C38 0.0406(19) 0.0365(18) 0.0265(16) 0.0040(12) -0.0023(13) -0.0051(14)
C48 0.046(2) 0.0253(16) 0.0300(16) -0.0014(12) -0.0052(13) -0.0016(14)
C47 0.0298(16) 0.0308(17) 0.0344(17) 0.0011(12) -0.0041(13) 0.0008(13)
C50 0.0367(18) 0.0287(16) 0.0293(16) 0.0012(12) -0.0064(13) 0.0008(13)
C45 0.045(2) 0.0376(18) 0.0282(16) -0.0018(13) -0.0032(13) 0.0043(15)
C44 0.0312(17) 0.0389(18) 0.0382(18) 0.0012(14) 0.0012(13) 0.0079(14)
C25 0.0376(17) 0.0256(15) 0.0263(15) 0.0017(12) -0.0035(12) -0.0076(13)
C30 0.0299(16) 0.0302(16) 0.0262(15) 0.0007(12) -0.0094(12) -0.0037(13)
C26 0.0346(17) 0.0272(16) 0.0244(14) 0.0053(11) -0.0054(12) -0.0026(13)
C37 0.0359(17) 0.0227(15) 0.0295(16) 0.0066(11) -0.0109(12) -0.0066(13)
C41 0.0402(19) 0.0317(17) 0.0362(18) 0.0004(13) -0.0049(14) -0.0013(14)
C39 0.0289(16) 0.0321(16) 0.0313(16) 0.0015(12) -0.0053(12) -0.0046(13)
C42 0.0290(17) 0.0362(18) 0.0429(19) 0.0042(14) -0.0014(13) -0.0055(13)
C69 0.0298(17) 0.0319(16) 0.0280(16) -0.0024(12) -0.0051(12) 0.0068(13)
C49 0.0367(19) 0.0363(18) 0.0364(18) -0.0027(14) -0.0044(13) 0.0028(15)
O36 0.0397(14) 0.0769(18) 0.0287(12) -0.0147(11) -0.0074(10) 0.0119(12)
O29 0.0391(14) 0.0641(17) 0.0537(16) -0.0199(13) -0.0140(11) 0.0132(12)
O31 0.0506(16) 0.082(2) 0.0422(14) -0.0318(14) -0.0128(12) 0.0154(14)
O28 0.0495(15) 0.0609(16) 0.0327(13) -0.0156(11) -0.0104(10) 0.0087(12)
O22 0.0333(13) 0.0573(15) 0.0288(12) 0.0049(10) -0.0074(9) 0.0072(11)
O35 0.0321(13) 0.0503(14) 0.0366(12) -0.0025(10) -0.0061(9) -0.0001(10)
O18 0.0361(12) 0.0272(11) 0.0341(12) -0.0019(9) -0.0105(9) 0.0035(9)
O19 0.0342(12) 0.0365(12) 0.0263(11) 0.0074(9) -0.0136(9) -0.0078(9)

loop_
_atom_type_symbol
_atom_type_description
_atom_type_scat_dispersion_real
_atom_type_scat_dispersion_imag
_atom_type_scat_source
C C 0.0033 0.0016 'International Tables Vol C Tables 4.2.6.8 and 6.1.1.4'
H H 0.0000 0.0000 'International Tables Vol C Tables 4.2.6.8 and 6.1.1.4'
O O 0.0106 0.0060 'International Tables Vol C Tables 4.2.6.8 and 6.1.1.4'

loop_
_geom_angle_atom_site_label_1
_geom_angle_atom_site_label_2
_geom_angle_atom_site_label_3
_geom_angle
C7 O2 C2 121.2(2)
C6 O5 C13 117.5(2)
C9 C10 C12 119.3(3)
C9 C10 C54 122.7(3)
C12 C10 C54 118.0(3)
O2 C7 C8 122.6(3)
O2 C7 C11 115.8(3)
C8 C7 C11 121.3(3)
C23 C22 C21 119.9(3)
C19 C20 C21 121.5(3)
C19 C20 O18 120.7(3)
C21 C20 O18 117.6(3)
O2 C2 C3 122.1(3)
O2 C2 C1 115.4(3)
C3 C2 C1 122.2(3)
C22 C23 C24 120.2(3)
C22 C23 C52 120.9(3)
C24 C23 C52 118.9(3)
C6 C4 C5 118.2(3)
C5 C1 C2 118.4(3)
C19 C24 C23 120.3(3)
C2 C3 C6 117.7(3)
C1 C5 O18 116.0(2)
C1 C5 C4 121.7(3)
O18 C5 C4 122.3(3)
O25 C54 O26 123.0(3)
O25 C54 C10 121.9(3)
O26 C54 C10 115.1(3)
C8 C9 C10 120.4(3)
C12 C11 C7 119.3(3)
O35 C52 O36 122.7(3)
O35 C52 C23 121.7(3)
O36 C52 C23 115.7(3)
C11 C12 C10 120.5(3)
O5 C6 C3 115.3(2)
O5 C6 C4 123.0(2)
C3 C6 C4 121.7(3)
C24 C19 C20 118.8(3)
C22 C21 C20 119.2(3)
C14 C18 C17 119.6(3)
C16 C15 C13 118.7(3)
C18 C17 C16 119.7(3)
C18 C17 C53 119.1(3)
C16 C17 C53 121.2(3)
O30 C53 O31 123.2(3)
O30 C53 C17 119.5(3)
O31 C53 C17 117.3(3)
C13 C14 C18 120.0(3)
C14 C13 C15 121.4(3)
C14 C13 O5 120.9(3)
C15 C13 O5 117.7(3)
C7 C8 C9 119.1(3)
C15 C16 C17 120.4(3)
C29 O6 C43 116.1(2)
C25 O9 C37 116.9(2)
C28 C27 O19 113.9(2)
C28 C27 C26 122.4(3)
O19 C27 C26 123.1(3)
C31 C36 O19 124.8(3)
C31 C36 C35 121.5(3)
O19 C36 C35 113.5(2)
C31 C32 C33 121.2(3)
C39 C40 C41 119.2(3)
C39 C40 C50 119.6(3)
C41 C40 C50 121.2(3)
C47 C46 C45 119.4(3)
C47 C46 C49 119.3(3)
C45 C46 C49 121.4(3)
C32 C33 C34 119.3(3)
C32 C33 C69 123.3(3)
C34 C33 C69 117.4(3)
C30 C29 C28 121.3(3)
C30 C29 O6 122.0(2)
C28 C29 O6 116.7(2)
C27 C28 C29 118.5(3)
C34 C35 C36 119.3(3)
C35 C34 C33 120.2(3)
C32 C31 C36 118.5(3)
C48 C43 C44 121.8(3)
C48 C43 O6 118.0(3)
C44 C43 O6 120.2(3)
C37 C38 C39 118.7(3)
C43 C48 C47 118.9(3)
C48 C47 C46 120.3(3)
O16 C50 O15 122.7(3)
O16 C50 C40 119.6(3)
O15 C50 C40 117.7(3)
C44 C45 C46 120.4(3)
C45 C44 C43 119.2(3)
C26 C25 C30 122.8(3)
C26 C25 O9 116.8(2)
C30 C25 O9 120.3(3)
C25 C30 C29 118.2(3)
C25 C26 C27 116.7(3)
C38 C37 C42 121.2(3)
C38 C37 O9 118.7(3)
C42 C37 O9 120.0(3)
C42 C41 C40 120.2(3)
C38 C39 C40 121.0(3)
C41 C42 C37 119.6(3)
O22 C69 O21 123.9(3)
O22 C69 C33 121.3(3)
O21 C69 C33 114.8(3)
O29 C49 O28 122.9(3)
O29 C49 C46 120.2(3)
O28 C49 C46 116.9(3)
C5 O18 C20 119.3(2)
C27 O19 C36 125.1(2)

loop_
_geom_bond_atom_site_label_1
_geom_bond_atom_site_label_2
_geom_bond_distance
O2 C7 1.376(3)
O2 C2 1.379(3)
O5 C6 1.380(3)
O5 C13 1.392(3)
O26 C54 1.299(4)
O25 C54 1.230(4)
C10 C9 1.385(4)
C10 C12 1.393(4)
C10 C54 1.475(4)
C7 C8 1.375(4)
C7 C11 1.381(4)
C22 C23 1.375(4)
C22 C21 1.377(4)
C20 C19 1.376(4)
C20 C21 1.383(4)
C20 O18 1.384(3)
O30 C53 1.247(4)
C2 C3 1.382(4)
C2 C1 1.382(4)
C23 C24 1.390(4)
C23 C52 1.480(4)
C4 C6 1.386(4)
C4 C5 1.387(4)
C1 C5 1.369(4)
C24 C19 1.373(4)
C3 C6 1.383(4)
C5 O18 1.385(3)
C9 C8 1.381(4)
C11 C12 1.367(4)
C52 O35 1.245(4)
C52 O36 1.294(4)
C18 C14 1.380(4)
C18 C17 1.380(4)
C15 C16 1.374(4)
C15 C13 1.381(4)
C17 C16 1.389(5)
C17 C53 1.479(4)
C53 O31 1.279(4)
C14 C13 1.360(4)
O16 C50 1.249(4)
O6 C29 1.382(3)
O6 C43 1.390(3)
O9 C25 1.384(3)
O9 C37 1.393(3)
O15 C50 1.289(4)
O21 C69 1.305(4)
C27 C28 1.372(4)
C27 O19 1.376(3)
C27 C26 1.387(4)
C36 C31 1.381(4)
C36 O19 1.381(3)
C36 C35 1.388(4)
C32 C31 1.379(4)
C32 C33 1.383(4)
C40 C39 1.382(4)
C40 C41 1.390(4)
C40 C50 1.467(4)
C46 C47 1.389(4)
C46 C45 1.391(4)
C46 C49 1.471(4)
C33 C34 1.395(4)
C33 C69 1.481(4)
C29 C30 1.378(4)
C29 C28 1.377(4)
C35 C34 1.371(4)
C43 C48 1.366(4)
C43 C44 1.382(4)
C38 C37 1.374(4)
C38 C39 1.377(4)
C48 C47 1.385(4)
C45 C44 1.368(4)
C25 C26 1.375(4)
C25 C30 1.377(4)
C37 C42 1.382(4)
C41 C42 1.367(4)
C69 O22 1.218(4)
C49 O29 1.253(4)
C49 O28 1.281(4)
